data_9012798
loop_
_publ_author_name
'Effenberger, H.'
'Krause, W.'
'Bernhardt, H. J.'

_publ_section_title
;
 Structural investigations of adelite and cobaltaustinite, two members of the
 adelite-descloizite group
;
_journal_name_full 'Experimental Mineralogy, Petrology and Geochemistry Abstract Volume'
_journal_page_first 30
_journal_page_last 30
_journal_volume 9
_journal_year 2002
_chemical_compound_source 'Langban, Sweden'
_chemical_formula_sum 'As0.931 Ca H Mg O5 P0.069'
_chemical_name_mineral Adelite
_space_group_IT_number 19
_symmetry_space_group_name_Hall 'P 2ac 2ab'
_symmetry_space_group_name_H-M 'P 21 21 21'
_cell_angle_alpha 90
_cell_angle_beta 90
_cell_angle_gamma 90
_cell_length_a 7.468
_cell_length_b 8.953
_cell_length_c 5.941
_cell_formula_units_Z 4
_cell_volume 397.221
_database_code_amcsd 0012643
_exptl_crystal_density_diffrn 3.633
_cod_original_formula_sum 'Ca Mg (As.931 P.069) O5 H'
_cod_database_code 9012798

loop_
_space_group_symop_operation_xyz
x,y,z
-x,1/2+y,1/2-z
1/2+x,1/2-y,-z
1/2-x,-y,1/2+z

loop_
_atom_site_aniso_label
_atom_site_aniso_U_11
_atom_site_aniso_U_22
_atom_site_aniso_U_33
_atom_site_aniso_U_12
_atom_site_aniso_U_13
_atom_site_aniso_U_23
Ca 0.01038 0.00669 0.01104 -0.00049 0.00086 -0.00012
Mg 0.00740 0.00650 0.00450 0.00060 0.00050 -0.00070
As 0.00567 0.00523 0.00509 0.00064 -0.00002 -0.00013
P 0.00567 0.00523 0.00509 0.00064 -0.00002 -0.00013
O1 0.00900 0.01040 0.00940 0.00340 -0.00020 0.00050
O2 0.01130 0.01310 0.01610 -0.00320 -0.00240 -0.00010
O3 0.01300 0.01050 0.00810 -0.00180 -0.00010 0.00090
O4 0.01460 0.01030 0.00870 -0.00320 0.00130 -0.00230
O5 0.00860 0.01090 0.00920 -0.00040 0.00140 0.00030

loop_
_atom_site_label
_atom_site_fract_x
_atom_site_fract_y
_atom_site_fract_z
_atom_site_occupancy
_atom_site_U_iso_or_equiv
Ca 0.63323 0.66993 0.47737 1.00000 0.00937
Mg 0.24093 0.50504 0.24576 1.00000 0.00610
As 0.61594 0.31858 0.51671 0.93120 0.00533
P 0.61594 0.31858 0.51671 0.06880 0.00533
O1 0.43758 0.43594 0.49010 1.00000 0.00960
O2 0.78376 0.43523 0.58720 1.00000 0.01350
O3 0.35447 0.72683 0.22930 1.00000 0.01050
O4 0.39884 0.70196 0.76030 1.00000 0.01120
O5 0.10657 0.57687 0.50590 1.00000 0.00960
H 0.00900 0.52900 0.51300 1.00000 0.03200

loop_
_cod_related_entry_id
_cod_related_entry_database
_cod_related_entry_code
1 AMCSD 0012643
